data_1538534
loop_
_publ_author_name
'Ruchkina, E.A.'
'Dimitrova, O.V.'
'Belokoneva, E.L.'

_publ_section_title
;
 Gallium analogue of brazilianite Na Ga3 (P O4)2 (O H)4: synthesis and
 crystal structure
;
_journal_name_full 'Zhurnal Neorganicheskoi Khimii'
_journal_page_first 720
_journal_page_last 723
_journal_volume 48
_journal_year 2003
_chemical_formula_sum 'Ga3 H4 Na O12 P2'
_chemical_name_systematic 'Na Ga3 (P O4)2 (O H)4'
_space_group_IT_number 14
_symmetry_space_group_name_Hall '-P 2n'
_symmetry_space_group_name_H-M 'P 1 1 21/n'
_cell_angle_alpha 90
_cell_angle_beta 90
_cell_angle_gamma 97.64
_cell_formula_units_Z 4
_cell_length_a 11.506
_cell_length_b 7.27
_cell_length_c 10.32
_cell_volume 855.591
_citation_journal_id_ASTM ZNOKAQ
_cod_data_source_file Ruchkina_ZNOKAQ_2003_467.cif
_cod_data_source_block H4Ga3Na1O12P2
_cod_original_cell_volume 855.5906
_cod_original_sg_symbol_Hall '-P 2ybc (z,x-z,y)'
_cod_original_formula_sum 'H4 Ga3 Na1 O12 P2'
_cod_database_code 1538534

loop_
_symmetry_equiv_pos_as_xyz
x,y,z
-x+1/2,-y+1/2,z+1/2
-x,-y,-z
x-1/2,y-1/2,-z-1/2

loop_
_atom_site_label
_atom_site_type_symbol
_atom_site_fract_x
_atom_site_fract_y
_atom_site_fract_z
_atom_site_occupancy
_atom_site_U_iso_or_equiv
O2 O-2 0.4272 0.5626 0.0957 1 0.0
H2 H+1 0.954 0.168 0.431 1 0.0
O6 O-2 0.2866 0.3177 0.2218 1 0.0
P2 P+5 0.3089 0.7541 0.3255 1 0.0
O1 O-2 0.1019 0.4501 0.0716 1 0.0
O11 O-2 0.2267 0.1899 0.4408 1 0.0
H1 H+1 0.432 0.139 0.519 1 0.0
O4 O-2 0.495 0.2741 0.3923 1 0.0
O9 O-2 0.1009 0.3869 0.3369 1 0.0
Ga2 Ga+3 0.2641 0.51 0.062 1 0.0
P1 P+5 0.1806 0.239 0.3092 1 0.0
H4 H+1 0.945 0.195 0.94 1 0.0
O10 O-2 0.3906 0.6115 0.3665 1 0.0
O8 O-2 0.3832 0.9355 0.28 1 0.0
O5 O-2 0.1181 0.0692 0.2383 1 0.0
Ga3 Ga+3 0.4596 0.4368 0.2564 1 0.0
Na1 Na+1 0.3057 0.0401 0.0746 1 0.0
O7 O-2 0.228 0.6844 0.2122 1 0.0
O3 O-2 0.0037 0.7223 0.3517 1 0.0
Ga1 Ga+3 0.0397 0.5567 0.2187 1 0.0
O12 O-2 0.231 0.7838 0.4424 1 0.0
H3 H+1 0.579 0.25 0.071 1 0.0
